data_4022038
loop_
_publ_author_name
'Jollie D. Godfrey, Jr.'
'Rita T. Fox'
'Frederic G. Buono'
'Jack Z. Gougoutas'
'Mary F. Malley'

_publ_contact_author_address
;Bristol Myers Squibb
P.O. Box 4000
Princeton NJ 08543-4000 USA
;
_publ_contact_author_email jollie.godfrey@bms.com
_publ_contact_author_fax 609-252-7668
_publ_contact_author_name 'Jollie Godfrey'
_publ_contact_author_phone 609-252-4654
_publ_section_title
;
 Novel 1,4-Homofragmentation via an \a-Lactone
;
_journal_name_full 'Journal of Organic Chemistry'
_journal_page_first 8647
_journal_page_last 8650
_journal_paper_doi 10.1021/jo0613380
_journal_volume 71
_journal_year 2006
_chemical_absolute_configuration unk
_chemical_formula_moiety C12H15ClO3
_chemical_formula_sum 'C12 H15 Cl O3'
_chemical_formula_weight 242.69
_chemical_melting_point 215-25deg.C
_space_group_IT_number 4
_symmetry_cell_setting monoclinic
_symmetry_space_group_name_Hall 'P 2yb'
_symmetry_space_group_name_H-M 'P 1 21 1'
_atom_sites_solution_hydrogens geom
_atom_sites_solution_primary direct
_atom_sites_solution_secondary difmap
_audit_creation_method SHELXL-97
_cell_angle_alpha 90.00
_cell_angle_beta 91.90(3)
_cell_angle_gamma 90.00
_cell_formula_units_Z 2
_cell_length_a 6.4818(13)
_cell_length_b 9.5780(19)
_cell_length_c 8.9682(18)
_cell_measurement_reflns_used 25
_cell_measurement_temperature 243(2)
_cell_measurement_theta_max 28.87
_cell_measurement_theta_min 9.3
_cell_volume 556.47(19)
_computing_structure_refinement 'SHELXL-97 (Sheldrick, 1997)'
_computing_structure_solution 'SHELXS-97 (Sheldrick, 1990)'
_diffrn_ambient_temperature 243
_diffrn_measured_fraction_theta_full 1.000
_diffrn_measurement_device_type CAD4
_diffrn_measurement_method diffractometer
_diffrn_radiation_monochromator graphite
_diffrn_radiation_probe x-ray
_diffrn_radiation_type CuK\a
_diffrn_radiation_wavelength 1.54178
_diffrn_reflns_av_R_equivalents 0.0000
_diffrn_reflns_av_sigmaI/netI 0.1677
_diffrn_reflns_limit_h_max 7
_diffrn_reflns_limit_h_min 0
_diffrn_reflns_limit_k_max 11
_diffrn_reflns_limit_k_min -11
_diffrn_reflns_limit_l_max 10
_diffrn_reflns_limit_l_min -10
_diffrn_reflns_number 1827
_diffrn_reflns_theta_full 64.82
_diffrn_reflns_theta_max 64.82
_diffrn_reflns_theta_min 4.93
_diffrn_source 'fine-focus sealed tube'
_diffrn_source_type 'Rigaku RU200'
_diffrn_standards_decay_% 5.5
_diffrn_standards_interval_time 2400s
_diffrn_standards_number 2
_exptl_absorpt_coefficient_mu 2.962
_exptl_absorpt_correction_type none
_exptl_crystal_colour colorless
_exptl_crystal_density_diffrn 1.448
_exptl_crystal_density_meas ?
_exptl_crystal_density_method .
_exptl_crystal_description block
_exptl_crystal_F_000 256
_exptl_crystal_recrystallization_method aq.MeOH
_exptl_crystal_size_max .1
_exptl_crystal_size_mid .1
_exptl_crystal_size_min .05
_refine_diff_density_max 0.444
_refine_diff_density_min -0.602
_refine_diff_density_rms 0.091
_refine_ls_abs_structure_details 'Flack H D (1983), Acta Cryst. A39, 876-881'
_refine_ls_abs_structure_Flack 0.49(5)
_refine_ls_extinction_method none
_refine_ls_goodness_of_fit_ref 1.456
_refine_ls_hydrogen_treatment constr
_refine_ls_matrix_type full
_refine_ls_number_parameters 140
_refine_ls_number_reflns 1824
_refine_ls_number_restraints 1
_refine_ls_restrained_S_all 1.456
_refine_ls_R_factor_all 0.1001
_refine_ls_R_factor_gt 0.0904
_refine_ls_shift/su_max 0.031
_refine_ls_shift/su_mean 0.007
_refine_ls_structure_factor_coef Fsqd
_refine_ls_weighting_details 'calc w=1/[\s^2^(Fo^2^)+(0.1000P)^2^+0.0000P] where P=(Fo^2^+2Fc^2^)/3'
_refine_ls_weighting_scheme calc
_refine_ls_wR_factor_gt 0.2235
_refine_ls_wR_factor_ref 0.2430
_reflns_number_gt 1439
_reflns_number_total 1824
_reflns_threshold_expression >2sigma(I)
_cod_data_source_file jo0613380si20060628_023829.cif
_cod_depositor_comments
;
The following automatic conversions were performed:
'_exptl_absorpt_correction_type' value 'None' changed to 'none' according
to '/home/saulius/struct/CIF-dictionaries/cif_core.dic' dictionary named
'cif_core.dic' version 2.4.1 from 2010-06-29.

Automatic conversion script
Id: cif_fix_enum 1527 2010-12-29 10:47:43Z saulius 
;
_cod_original_sg_symbol_H-M 'P 21'
_cod_database_code 4022038

loop_
_symmetry_equiv_pos_as_xyz
'x, y, z'
'-x, y+1/2, -z'

loop_
_atom_site_label
_atom_site_type_symbol
_atom_site_fract_x
_atom_site_fract_y
_atom_site_fract_z
_atom_site_U_iso_or_equiv
_atom_site_adp_type
_atom_site_occupancy
_atom_site_symmetry_multiplicity
_atom_site_calc_flag
_atom_site_refinement_flags
Cl1 Cl 0.5705(3) 0.3994(2) 0.3657(2) 0.0560(6) Uani 1 1 d .
O5 O 0.1652(9) 0.1457(6) 0.8664(6) 0.0560(14) Uani 1 1 d .
O13 O 0.1677(9) 0.5622(6) 0.2922(7) 0.0647(17) Uani 1 1 d .
C1 C 0.2976(9) 0.4296(8) 0.6031(7) 0.0396(16) Uani 1 1 d .
C2I C 0.4845(11) 0.4721(8) 0.7018(8) 0.0456(18) Uani 1 1 d .
H2I1 H 0.5956 0.4062 0.6872 0.068 Uiso 1 1 calc R
H2I2 H 0.5318 0.5634 0.6709 0.068 Uiso 1 1 calc R
C3I C 0.4378(12) 0.4771(8) 0.8667(9) 0.0466(18) Uani 1 1 d .
H3I H 0.5571 0.5168 0.9216 0.070 Uiso 1 1 calc R
C4I C 0.3983(13) 0.3297(9) 0.9256(10) 0.054(2) Uani 1 1 d .
H4I1 H 0.5033 0.2677 0.8884 0.080 Uiso 1 1 calc R
H4I2 H 0.4141 0.3311 1.0336 0.080 Uiso 1 1 calc R
C5 C 0.1924(12) 0.2709(8) 0.8845(7) 0.0456(18) Uani 1 1 d .
C6I C 0.0113(11) 0.3729(9) 0.8717(8) 0.0490(18) Uani 1 1 d .
H6I1 H -0.0967 0.3314 0.8086 0.073 Uiso 1 1 calc R
H6I2 H -0.0439 0.3860 0.9699 0.073 Uiso 1 1 calc R
C7I C 0.0650(11) 0.5140(8) 0.8088(8) 0.0452(17) Uani 1 1 d .
H7I H -0.0512 0.5771 0.8247 0.068 Uiso 1 1 calc R
C8I C 0.1032(11) 0.5098(8) 0.6417(8) 0.0432(17) Uani 1 1 d .
H8I1 H -0.0148 0.4668 0.5906 0.065 Uiso 1 1 calc R
H8I2 H 0.1144 0.6047 0.6051 0.065 Uiso 1 1 calc R
C9I C 0.2483(13) 0.5709(9) 0.8908(9) 0.053(2) Uani 1 1 d .
H9I1 H 0.2214 0.5758 0.9964 0.079 Uiso 1 1 calc R
H9I2 H 0.2763 0.6646 0.8559 0.079 Uiso 1 1 calc R
C10 C 0.3253(9) 0.3940(8) 0.4438(7) 0.0391(14) Uani 1 1 d .
C11I C 0.2765(12) 0.2768(8) 0.5526(9) 0.0495(18) Uani 1 1 d .
H11A H 0.3866 0.2125 0.5811 0.074 Uiso 1 1 calc R
H11B H 0.1394 0.2362 0.5469 0.074 Uiso 1 1 calc R
C12 C 0.1567(10) 0.4287(7) 0.3291(7) 0.0363(14) Uani 1 1 d .
O14 O 0.0355(10) 0.3515(7) 0.2802(8) 0.079(2) Uani 1 1 d .
H13F H 0.0242 0.5910 0.2241 0.050 Uiso 1 1 d .

loop_
_atom_site_aniso_label
_atom_site_aniso_U_11
_atom_site_aniso_U_22
_atom_site_aniso_U_33
_atom_site_aniso_U_23
_atom_site_aniso_U_13
_atom_site_aniso_U_12
Cl1 0.0493(9) 0.0641(13) 0.0550(11) -0.0072(10) 0.0104(7) -0.0003(9)
O5 0.060(3) 0.053(4) 0.055(3) 0.001(3) -0.001(2) -0.004(3)
O13 0.069(4) 0.063(4) 0.061(4) 0.017(3) -0.016(3) 0.005(3)
C1 0.031(3) 0.047(4) 0.040(3) -0.010(3) 0.001(2) 0.003(3)
C2I 0.044(4) 0.041(4) 0.052(4) 0.002(3) -0.001(3) 0.000(3)
C3I 0.045(4) 0.045(4) 0.049(4) 0.005(3) -0.013(3) -0.005(3)
C4I 0.057(5) 0.048(4) 0.055(5) 0.000(4) -0.011(4) 0.005(4)
C5 0.066(5) 0.048(4) 0.023(3) -0.003(3) 0.001(3) -0.020(4)
C6I 0.043(3) 0.052(5) 0.052(4) 0.002(4) -0.003(3) -0.003(3)
C7I 0.045(4) 0.044(4) 0.046(4) -0.002(3) 0.000(3) 0.002(3)
C8I 0.047(4) 0.045(4) 0.037(4) 0.006(3) 0.003(3) 0.007(3)
C9I 0.067(5) 0.053(5) 0.038(4) -0.011(4) 0.004(3) -0.002(4)
C10 0.043(3) 0.038(4) 0.036(3) 0.005(3) -0.003(2) 0.003(4)
C11I 0.050(4) 0.046(5) 0.052(4) -0.006(4) -0.004(3) -0.003(4)
C12 0.044(3) 0.035(4) 0.030(3) 0.005(3) 0.006(2) -0.001(3)
O14 0.078(4) 0.068(5) 0.087(5) 0.006(4) -0.027(4) -0.010(3)

loop_
_atom_type_symbol
_atom_type_description
_atom_type_scat_dispersion_real
_atom_type_scat_dispersion_imag
_atom_type_scat_source
C C 0.0181 0.0091 'International Tables Vol C Tables 4.2.6.8 and 6.1.1.4'
H H 0.0000 0.0000 'International Tables Vol C Tables 4.2.6.8 and 6.1.1.4'
O O 0.0492 0.0322 'International Tables Vol C Tables 4.2.6.8 and 6.1.1.4'
Cl Cl 0.3639 0.7018 'International Tables Vol C Tables 4.2.6.8 and 6.1.1.4'

loop_
_geom_angle_atom_site_label_1
_geom_angle_atom_site_label_2
_geom_angle_atom_site_label_3
_geom_angle
_geom_angle_publ_flag
C10 C1 C8I 117.4(6) ?
C10 C1 C2I 119.9(5) ?
C8I C1 C2I 112.3(6) ?
C10 C1 C11I 60.7(5) ?
C8I C1 C11I 118.7(6) ?
C2I C1 C11I 119.0(6) ?
C3I C2I C1 113.0(6) ?
C2I C3I C4I 110.3(6) ?
C2I C3I C9I 109.9(6) ?
C4I C3I C9I 110.2(7) ?
C5 C4I C3I 115.0(7) ?
O5 C5 C4I 122.0(8) ?
O5 C5 C6I 120.6(7) ?
C4I C5 C6I 117.3(7) ?
C7I C6I C5 114.4(6) ?
C9I C7I C6I 109.6(6) ?
C9I C7I C8I 110.1(7) ?
C6I C7I C8I 112.9(7) ?
C1 C8I C7I 113.4(6) ?
C7I C9I C3I 110.2(7) ?:q
C1 C10 C12 119.8(5) ?
C1 C10 C11I 61.3(5) ?
C12 C10 C11I 115.9(6) ?
C1 C10 Cl1 121.0(5) ?
C12 C10 Cl1 111.4(4) ?
C11I C10 Cl1 119.0(5) ?
C10 C11I C1 58.0(5) ?
O14 C12 O13 124.4(7) ?
O14 C12 C10 125.8(7) ?
O13 C12 C10 109.8(6) ?

loop_
_geom_bond_atom_site_label_1
_geom_bond_atom_site_label_2
_geom_bond_distance
Cl1 C10 1.759(6)
O5 C5 1.223(10)
O13 C12 1.323(9)
C1 C10 1.486(9)
C1 C8I 1.525(9)
C1 C2I 1.532(9)
C1 C11I 1.537(11)
C2I C3I 1.519(11)
C3I C4I 1.533(11)
C3I C9I 1.542(12)
C4I C5 1.484(11)
C5 C6I 1.529(11)
C6I C7I 1.510(11)
C7I C9I 1.480(11)
C7I C8I 1.528(10)
C10 C12 1.512(8)
C10 C11I 1.527(11)
C12 O14 1.154(9)
